data_4502294
loop_
_publ_author_name
'Singh, Devendra'
'Bhattacharyya, Pradip K.'
'Baruah, Jubaraj B.'

_publ_section_title
;
 Structural Studies on Solvates of Cyclic Imide Tethered Carboxylic Acids
 with Pyridine and Quinoline
;
_journal_issue 1
_journal_name_full 'Crystal Growth &amp; Design'
_journal_page_first 348
_journal_paper_doi 10.1021/cg900938x
_journal_volume 10
_journal_year 2010
_chemical_formula_sum 'C32 H24 N4 O8'
_chemical_formula_weight 592.55
_chemical_name_systematic
; 
 ? 
;
_space_group_IT_number 2
_symmetry_cell_setting triclinic
_symmetry_space_group_name_Hall '-P 1'
_symmetry_space_group_name_H-M 'P -1'
_atom_sites_solution_hydrogens geom
_atom_sites_solution_primary direct
_atom_sites_solution_secondary difmap
_audit_creation_method SHELXL-97
_cell_angle_alpha 102.436(2)
_cell_angle_beta 100.873(3)
_cell_angle_gamma 102.566(3)
_cell_formula_units_Z 2
_cell_length_a 7.8269(3)
_cell_length_b 13.0543(5)
_cell_length_c 15.4327(5)
_cell_measurement_reflns_used 2806
_cell_measurement_temperature 296(2)
_cell_measurement_theta_max 0.00
_cell_measurement_theta_min 0.00
_cell_volume 1456.36(10)
_computing_cell_refinement 'Bruker SMART'
_computing_data_collection 'Bruker SMART'
_computing_data_reduction 'Bruker SAINT'
_computing_molecular_graphics 'Bruker SHELXTL'
_computing_publication_material 'Bruker SHELXTL'
_computing_structure_refinement 'SHELXL-97 (Sheldrick, 1997)'
_computing_structure_solution 'SHELXS-97 (Sheldrick, 1990)'
_diffrn_ambient_temperature 296(2)
_diffrn_measured_fraction_theta_full 0.908
_diffrn_measured_fraction_theta_max 0.908
_diffrn_measurement_device_type 'CCD area detector'
_diffrn_measurement_method 'phi and omega scans'
_diffrn_radiation_monochromator graphite
_diffrn_radiation_source 'fine-focus sealed tube'
_diffrn_radiation_type MoK\a
_diffrn_radiation_wavelength 0.71073
_diffrn_reflns_av_R_equivalents 0.0272
_diffrn_reflns_av_sigmaI/netI 0.0317
_diffrn_reflns_limit_h_max 9
_diffrn_reflns_limit_h_min -9
_diffrn_reflns_limit_k_max 15
_diffrn_reflns_limit_k_min -15
_diffrn_reflns_limit_l_max 18
_diffrn_reflns_limit_l_min -18
_diffrn_reflns_number 12590
_diffrn_reflns_theta_full 25.00
_diffrn_reflns_theta_max 25.00
_diffrn_reflns_theta_min 1.66
_exptl_absorpt_coefficient_mu 0.099
_exptl_absorpt_correction_type none
_exptl_crystal_colour Colorless
_exptl_crystal_density_diffrn 1.351
_exptl_crystal_density_method 'not measured'
_exptl_crystal_description Blocks
_exptl_crystal_F_000 616
_exptl_crystal_size_max 0.39
_exptl_crystal_size_mid 0.28
_exptl_crystal_size_min 0.20
_refine_diff_density_max 0.185
_refine_diff_density_min -0.174
_refine_diff_density_rms 0.032
_refine_ls_extinction_method none
_refine_ls_goodness_of_fit_ref 1.024
_refine_ls_hydrogen_treatment constr
_refine_ls_matrix_type full
_refine_ls_number_parameters 400
_refine_ls_number_reflns 4669
_refine_ls_number_restraints 0
_refine_ls_restrained_S_all 1.024
_refine_ls_R_factor_all 0.0746
_refine_ls_R_factor_gt 0.0455
_refine_ls_shift/su_max 0.004
_refine_ls_shift/su_mean 0.001
_refine_ls_structure_factor_coef Fsqd
_refine_ls_weighting_details 'calc w=1/[\s^2^(Fo^2^)+(0.0586P)^2^+0.2326P] where P=(Fo^2^+2Fc^2^)/3'
_refine_ls_weighting_scheme calc
_refine_ls_wR_factor_gt 0.1095
_refine_ls_wR_factor_ref 0.1272
_reflns_number_gt 3119
_reflns_number_total 4669
_reflns_threshold_expression >2sigma(I)
_cod_data_source_file cg900938x_si_006.cif
_cod_data_source_block tritapyr
_cod_depositor_comments
;
The following automatic conversions were performed:

'_symmetry_cell_setting' value 'Triclinic' changed to 'triclinic'
according to /home/saulius/struct/CIF-dictionaries/cif_core.dic
dictionary named 'cif_core.dic' version 2.4.2 from
2011-04-26.

'_refine_ls_hydrogen_treatment' value 'CONSTR' changed
to 'constr' according to
/home/saulius/struct/CIF-dictionaries/cif_core.dic dictionary named
'cif_core.dic' version 2.4.2 from 2011-04-26.

Automatic conversion script
Id: cif_fix_values 1715 2011-07-08 13:25:40Z adriana 
;
_cod_original_cell_volume 1456.36(9)
_cod_original_sg_symbol_H-M P-1
_cod_database_code 4502294

loop_
_symmetry_equiv_pos_as_xyz
'x, y, z'
'-x, -y, -z'

loop_
_atom_site_label
_atom_site_type_symbol
_atom_site_fract_x
_atom_site_fract_y
_atom_site_fract_z
_atom_site_U_iso_or_equiv
_atom_site_adp_type
_atom_site_occupancy
_atom_site_symmetry_multiplicity
_atom_site_calc_flag
_atom_site_refinement_flags
C7 C 0.1298(3) 0.35905(15) 0.20132(13) 0.0527(5) Uani 1 1 d .
C9 C 0.0037(3) 0.21798(16) 0.27779(14) 0.0541(5) Uani 1 1 d .
C5 C 0.0610(3) 0.43938(16) 0.17121(13) 0.0553(5) Uani 1 1 d .
C14 C -0.0755(3) 0.17018(17) 0.50353(14) 0.0558(5) Uani 1 1 d .
C16 C -0.0786(3) 0.14114(16) 0.41102(13) 0.0542(5) Uani 1 1 d .
H16 H -0.1261 0.0694 0.3757 0.065 Uiso 1 1 calc R
C8 C 0.2483(3) 0.31506(16) 0.16047(13) 0.0580(6) Uani 1 1 d .
H8 H 0.2891 0.2601 0.1800 0.070 Uiso 1 1 calc R
C2 C 0.3083(3) 0.35125(17) 0.09059(14) 0.0611(6) Uani 1 1 d .
C17 C -0.0085(3) 0.22281(15) 0.37348(12) 0.0495(5) Uani 1 1 d .
C11 C 0.0630(3) 0.32935(15) 0.42570(13) 0.0517(5) Uani 1 1 d .
C13 C -0.0055(3) 0.27771(18) 0.55507(14) 0.0640(6) Uani 1 1 d .
H13 H -0.0069 0.2955 0.6166 0.077 Uiso 1 1 calc R
C4 C 0.1251(3) 0.47523(17) 0.10161(14) 0.0654(6) Uani 1 1 d .
H4 H 0.0836 0.5296 0.0812 0.078 Uiso 1 1 calc R
C3 C 0.2466(4) 0.43356(18) 0.06201(14) 0.0691(7) Uani 1 1 d .
H3 H 0.2876 0.4602 0.0163 0.083 Uiso 1 1 calc R
N4 N 0.6069(3) 0.85917(18) 0.57966(15) 0.0751(6) Uani 1 1 d .
C10 C 0.1305(3) 0.39624(17) 0.36694(13) 0.0579(6) Uani 1 1 d .
C15 C -0.1510(3) 0.0875(2) 0.55036(17) 0.0657(6) Uani 1 1 d .
N2 N 0.2892(3) 0.84591(17) 0.01411(14) 0.0787(6) Uani 1 1 d .
C6 C -0.0764(3) 0.48624(17) 0.20916(15) 0.0616(6) Uani 1 1 d .
N3 N 0.6753(3) 0.66523(17) 0.23869(14) 0.0761(6) Uani 1 1 d .
C1 C 0.4436(4) 0.30828(19) 0.04831(17) 0.0764(7) Uani 1 1 d .
C12 C 0.0665(3) 0.35921(18) 0.51750(14) 0.0638(6) Uani 1 1 d .
H12 H 0.1151 0.4310 0.5526 0.077 Uiso 1 1 calc R
C21 C 0.5881(4) 0.8990(2) 0.66160(19) 0.0773(7) Uani 1 1 d .
H21 H 0.6388 0.9730 0.6895 0.093 Uiso 1 1 calc R
C23 C 0.4250(4) 0.7286(3) 0.6683(3) 0.0964(10) Uani 1 1 d .
H23 H 0.3635 0.6839 0.6983 0.116 Uiso 1 1 calc R
C24 C 0.5381(5) 0.6221(2) 0.26905(19) 0.0869(8) Uani 1 1 d .
H24 H 0.5213 0.5507 0.2732 0.104 Uiso 1 1 calc R
C32 C 0.2641(4) 0.9442(2) 0.0255(2) 0.0906(9) Uani 1 1 d .
H32 H 0.3196 0.9905 -0.0051 0.109 Uiso 1 1 calc R
C30 C 0.2068(4) 0.7813(2) 0.0562(2) 0.0907(9) Uani 1 1 d .
H30 H 0.2227 0.7116 0.0485 0.109 Uiso 1 1 calc R
C26 C 0.6961(4) 0.7667(2) 0.2339(2) 0.1011(10) Uani 1 1 d .
H26 H 0.7923 0.7986 0.2126 0.121 Uiso 1 1 calc R
C22 C 0.4965(4) 0.8364(3) 0.70871(19) 0.0887(8) Uani 1 1 d .
H22 H 0.4843 0.8674 0.7666 0.106 Uiso 1 1 calc R
C34 C 0.0763(4) 0.9136(2) 0.1240(2) 0.0950(9) Uani 1 1 d .
H34 H 0.0052 0.9368 0.1620 0.114 Uiso 1 1 calc R
C29 C 0.4194(4) 0.6779(3) 0.2947(2) 0.0967(9) Uani 1 1 d .
H29 H 0.3235 0.6450 0.3157 0.116 Uiso 1 1 calc R
C33 C 0.1600(4) 0.9809(2) 0.0805(2) 0.0914(9) Uani 1 1 d .
H33 H 0.1471 1.0511 0.0879 0.110 Uiso 1 1 calc R
C28 C 0.4429(5) 0.7806(3) 0.2892(2) 0.1012(9) Uani 1 1 d .
H28 H 0.3632 0.8199 0.3062 0.121 Uiso 1 1 calc R
C19 C 0.5360(4) 0.7550(3) 0.5419(2) 0.0926(9) Uani 1 1 d .
H19 H 0.5488 0.7255 0.4838 0.111 Uiso 1 1 calc R
C35 C 0.0978(5) 0.8115(3) 0.1113(2) 0.1104(11) Uani 1 1 d .
H35 H 0.0397 0.7630 0.1394 0.133 Uiso 1 1 calc R
C27 C 0.5826(5) 0.8264(2) 0.2589(2) 0.1116(11) Uani 1 1 d .
H27 H 0.6015 0.8980 0.2551 0.134 Uiso 1 1 calc R
C18 C 0.4439(5) 0.6869(2) 0.5840(3) 0.1059(11) Uani 1 1 d .
H18 H 0.3952 0.6131 0.5548 0.127 Uiso 1 1 calc R
O1 O 0.4806(3) 0.22501(14) 0.07370(13) 0.0899(6) Uani 1 1 d .
H1 H 0.5469 0.2013 0.0441 0.135 Uiso 1 1 calc R
O5 O -0.0464(3) 0.14129(12) 0.21160(10) 0.0759(5) Uani 1 1 d .
O7 O -0.2345(3) -0.00774(14) 0.49373(12) 0.0860(5) Uani 1 1 d .
H7 H -0.2776 -0.0491 0.5219 0.129 Uiso 1 1 calc R
O3 O -0.1647(3) 0.44694(14) 0.25536(13) 0.0921(6) Uani 1 1 d .
O4 O -0.0882(3) 0.57519(16) 0.18744(15) 0.0986(6) Uani 1 1 d .
H4A H -0.1627 0.5990 0.2104 0.148 Uiso 1 1 calc R
O8 O -0.1349(3) 0.10839(14) 0.63169(12) 0.0890(6) Uani 1 1 d .
O6 O 0.2098(3) 0.49101(12) 0.38726(10) 0.0829(5) Uani 1 1 d .
O2 O 0.5127(4) 0.34796(18) -0.00382(17) 0.1319(10) Uani 1 1 d .
N1 N 0.0868(3) 0.32500(12) 0.27884(10) 0.0543(5) Uani 1 1 d .

loop_
_atom_site_aniso_label
_atom_site_aniso_U_11
_atom_site_aniso_U_22
_atom_site_aniso_U_33
_atom_site_aniso_U_23
_atom_site_aniso_U_13
_atom_site_aniso_U_12
C7 0.0684(16) 0.0493(11) 0.0483(11) 0.0203(9) 0.0222(10) 0.0181(10)
C9 0.0693(16) 0.0490(12) 0.0533(12) 0.0179(10) 0.0220(10) 0.0251(10)
C5 0.0686(16) 0.0522(12) 0.0526(11) 0.0198(9) 0.0198(10) 0.0219(11)
C14 0.0599(16) 0.0656(13) 0.0586(12) 0.0299(11) 0.0272(10) 0.0269(11)
C16 0.0601(16) 0.0511(11) 0.0595(12) 0.0210(9) 0.0232(10) 0.0182(10)
C8 0.0791(18) 0.0537(12) 0.0549(12) 0.0237(10) 0.0260(11) 0.0287(11)
C2 0.0822(18) 0.0596(13) 0.0554(12) 0.0229(10) 0.0311(11) 0.0278(12)
C17 0.0579(15) 0.0510(11) 0.0502(11) 0.0203(9) 0.0206(9) 0.0236(10)
C11 0.0597(15) 0.0532(12) 0.0501(11) 0.0188(9) 0.0207(10) 0.0202(10)
C13 0.0787(18) 0.0731(15) 0.0497(12) 0.0213(11) 0.0262(11) 0.0262(13)
C4 0.091(2) 0.0642(14) 0.0592(13) 0.0316(11) 0.0284(12) 0.0339(13)
C3 0.103(2) 0.0668(14) 0.0578(13) 0.0332(11) 0.0361(13) 0.0332(14)
N4 0.0767(16) 0.0793(15) 0.0808(14) 0.0379(12) 0.0264(11) 0.0222(12)
C10 0.0759(17) 0.0508(13) 0.0538(12) 0.0182(10) 0.0254(11) 0.0187(11)
C15 0.0719(19) 0.0727(16) 0.0688(15) 0.0318(13) 0.0313(13) 0.0280(13)
N2 0.0932(18) 0.0724(13) 0.0834(14) 0.0230(11) 0.0397(12) 0.0309(12)
C6 0.0710(18) 0.0585(13) 0.0660(13) 0.0248(11) 0.0230(12) 0.0259(12)
N3 0.0797(17) 0.0791(14) 0.0839(14) 0.0283(11) 0.0305(12) 0.0352(12)
C1 0.113(2) 0.0675(15) 0.0753(15) 0.0321(12) 0.0530(15) 0.0404(15)
C12 0.0812(19) 0.0585(13) 0.0554(13) 0.0165(10) 0.0255(11) 0.0176(12)
C21 0.080(2) 0.0659(15) 0.0907(19) 0.0306(14) 0.0224(15) 0.0193(13)
C23 0.062(2) 0.111(3) 0.127(3) 0.079(2) 0.0151(18) 0.0053(17)
C24 0.094(3) 0.0685(16) 0.0927(19) 0.0222(14) 0.0209(17) 0.0128(16)
C32 0.109(3) 0.0798(18) 0.105(2) 0.0364(15) 0.0484(18) 0.0399(17)
C30 0.104(3) 0.0648(16) 0.119(2) 0.0261(15) 0.0566(19) 0.0286(15)
C26 0.093(3) 0.098(2) 0.149(3) 0.060(2) 0.068(2) 0.0408(19)
C22 0.083(2) 0.118(2) 0.0835(18) 0.0495(18) 0.0291(15) 0.0349(19)
C34 0.098(2) 0.0853(19) 0.110(2) 0.0126(17) 0.0560(18) 0.0299(17)
C29 0.078(2) 0.108(2) 0.101(2) 0.0215(18) 0.0387(17) 0.0106(19)
C33 0.099(2) 0.0705(17) 0.110(2) 0.0132(15) 0.0352(18) 0.0343(16)
C28 0.090(3) 0.103(2) 0.121(2) 0.0185(19) 0.0483(19) 0.040(2)
C19 0.099(2) 0.089(2) 0.0845(18) 0.0198(16) 0.0161(16) 0.0226(17)
C35 0.121(3) 0.092(2) 0.150(3) 0.045(2) 0.087(2) 0.035(2)
C27 0.120(3) 0.0789(19) 0.164(3) 0.043(2) 0.066(3) 0.047(2)
C18 0.091(3) 0.0731(19) 0.131(3) 0.031(2) -0.005(2) -0.0013(16)
O1 0.1247(18) 0.0859(12) 0.1063(13) 0.0519(11) 0.0739(12) 0.0597(11)
O5 0.1169(15) 0.0559(9) 0.0551(9) 0.0120(8) 0.0302(9) 0.0185(9)
O7 0.1111(16) 0.0745(11) 0.0802(11) 0.0377(10) 0.0395(10) 0.0105(10)
O3 0.1043(16) 0.0914(12) 0.1255(15) 0.0615(11) 0.0722(13) 0.0484(11)
O4 0.1233(18) 0.0991(13) 0.1334(16) 0.0708(12) 0.0778(13) 0.0736(12)
O8 0.1175(16) 0.0979(13) 0.0682(11) 0.0394(9) 0.0469(10) 0.0253(11)
O6 0.1211(16) 0.0507(10) 0.0709(10) 0.0149(8) 0.0353(9) 0.0023(9)
O2 0.206(3) 0.1289(17) 0.162(2) 0.0982(16) 0.146(2) 0.1063(18)
N1 0.0766(14) 0.0468(9) 0.0507(9) 0.0212(8) 0.0274(8) 0.0213(9)

loop_
_atom_type_symbol
_atom_type_description
_atom_type_scat_dispersion_real
_atom_type_scat_dispersion_imag
_atom_type_scat_source
C C 0.0033 0.0016 'International Tables Vol C Tables 4.2.6.8 and 6.1.1.4'
H H 0.0000 0.0000 'International Tables Vol C Tables 4.2.6.8 and 6.1.1.4'
N N 0.0061 0.0033 'International Tables Vol C Tables 4.2.6.8 and 6.1.1.4'
O O 0.0106 0.0060 'International Tables Vol C Tables 4.2.6.8 and 6.1.1.4'

loop_
_geom_angle_atom_site_label_1
_geom_angle_atom_site_label_2
_geom_angle_atom_site_label_3
_geom_angle
C8 C7 C5 120.78(18)
C8 C7 N1 118.03(16)
C5 C7 N1 121.09(18)
O5 C9 N1 125.32(18)
O5 C9 C17 129.22(19)
N1 C9 C17 105.46(16)
C4 C5 C7 116.93(19)
C4 C5 C6 119.57(18)
C7 C5 C6 123.50(18)
C13 C14 C16 120.58(19)
C13 C14 C15 117.90(19)
C16 C14 C15 121.5(2)
C17 C16 C14 117.51(19)
C17 C16 H16 121.2
C14 C16 H16 121.2
C7 C8 C2 121.09(18)
C7 C8 H8 119.5
C2 C8 H8 119.5
C8 C2 C3 119.0(2)
C8 C2 C1 121.93(19)
C3 C2 C1 119.04(19)
C16 C17 C11 121.44(17)
C16 C17 C9 130.06(18)
C11 C17 C9 108.49(16)
C12 C11 C17 121.59(18)
C12 C11 C10 129.86(19)
C17 C11 C10 108.54(16)
C12 C13 C14 121.78(19)
C12 C13 H13 119.1
C14 C13 H13 119.1
C3 C4 C5 122.58(19)
C3 C4 H4 118.7
C5 C4 H4 118.7
C4 C3 C2 119.6(2)
C4 C3 H3 120.2
C2 C3 H3 120.2
C19 N4 C21 117.6(2)
O6 C10 N1 125.04(18)
O6 C10 C11 129.21(19)
N1 C10 C11 105.73(17)
O8 C15 O7 124.3(2)
O8 C15 C14 122.7(2)
O7 C15 C14 113.0(2)
C30 N2 C32 117.6(2)
O3 C6 O4 123.4(2)
O3 C6 C5 124.26(19)
O4 C6 C5 112.4(2)
C24 N3 C26 117.4(2)
O2 C1 O1 123.3(2)
O2 C1 C2 122.4(2)
O1 C1 C2 114.3(2)
C11 C12 C13 117.1(2)
C11 C12 H12 121.5
C13 C12 H12 121.5
N4 C21 C22 123.1(3)
N4 C21 H21 118.4
C22 C21 H21 118.4
C18 C23 C22 119.2(3)
C18 C23 H23 120.4
C22 C23 H23 120.4
N3 C24 C29 122.6(3)
N3 C24 H24 118.7
C29 C24 H24 118.7
N2 C32 C33 122.8(3)
N2 C32 H32 118.6
C33 C32 H32 118.6
N2 C30 C35 123.0(2)
N2 C30 H30 118.5
C35 C30 H30 118.5
N3 C26 C27 122.6(3)
N3 C26 H26 118.7
C27 C26 H26 118.7
C23 C22 C21 118.1(3)
C23 C22 H22 120.9
C21 C22 H22 120.9
C33 C34 C35 118.8(3)
C33 C34 H34 120.6
C35 C34 H34 120.6
C28 C29 C24 119.1(3)
C28 C29 H29 120.4
C24 C29 H29 120.4
C34 C33 C32 119.0(3)
C34 C33 H33 120.5
C32 C33 H33 120.5
C29 C28 C27 119.3(3)
C29 C28 H28 120.3
C27 C28 H28 120.3
N4 C19 C18 123.1(3)
N4 C19 H19 118.4
C18 C19 H19 118.4
C34 C35 C30 118.8(3)
C34 C35 H35 120.6
C30 C35 H35 120.6
C28 C27 C26 119.0(3)
C28 C27 H27 120.5
C26 C27 H27 120.5
C23 C18 C19 118.9(3)
C23 C18 H18 120.5
C19 C18 H18 120.5
C1 O1 H1 109.5
C15 O7 H7 109.5
C6 O4 H4A 109.5
C9 N1 C10 111.70(15)
C9 N1 C7 125.20(16)
C10 N1 C7 123.05(16)

loop_
_geom_bond_atom_site_label_1
_geom_bond_atom_site_label_2
_geom_bond_distance
C7 C8 1.373(3)
C7 C5 1.402(3)
C7 N1 1.434(2)
C9 O5 1.199(2)
C9 N1 1.402(2)
C9 C17 1.487(3)
C5 C4 1.393(3)
C5 C6 1.498(3)
C14 C13 1.387(3)
C14 C16 1.390(3)
C14 C15 1.502(3)
C16 C17 1.380(3)
C16 H16 0.9300
C8 C2 1.386(3)
C8 H8 0.9300
C2 C3 1.390(3)
C2 C1 1.491(3)
C17 C11 1.380(3)
C11 C12 1.379(3)
C11 C10 1.478(3)
C13 C12 1.383(3)
C13 H13 0.9300
C4 C3 1.369(3)
C4 H4 0.9300
C3 H3 0.9300
N4 C19 1.306(3)
N4 C21 1.308(3)
C10 O6 1.200(2)
C10 N1 1.404(2)
C15 O8 1.201(3)
C15 O7 1.303(3)
N2 C30 1.306(3)
N2 C32 1.319(3)
C6 O3 1.200(3)
C6 O4 1.293(2)
N3 C24 1.316(4)
N3 C26 1.318(3)
C1 O2 1.196(3)
C1 O1 1.303(3)
C12 H12 0.9300
C21 C22 1.381(4)
C21 H21 0.9300
C23 C18 1.346(4)
C23 C22 1.352(4)
C23 H23 0.9300
C24 C29 1.364(4)
C24 H24 0.9300
C32 C33 1.367(4)
C32 H32 0.9300
C30 C35 1.372(4)
C30 H30 0.9300
C26 C27 1.360(4)
C26 H26 0.9300
C22 H22 0.9300
C34 C33 1.348(4)
C34 C35 1.357(4)
C34 H34 0.9300
C29 C28 1.336(4)
C29 H29 0.9300
C33 H33 0.9300
C28 C27 1.342(4)
C28 H28 0.9300
C19 C18 1.370(4)
C19 H19 0.9300
C35 H35 0.9300
C27 H27 0.9300
C18 H18 0.9300
O1 H1 0.8200
O7 H7 0.8200
O4 H4A 0.8200

loop_
_geom_torsion_atom_site_label_1
_geom_torsion_atom_site_label_2
_geom_torsion_atom_site_label_3
_geom_torsion_atom_site_label_4
_geom_torsion
C8 C7 C5 C4 -2.9(3)
N1 C7 C5 C4 173.47(19)
C8 C7 C5 C6 176.5(2)
N1 C7 C5 C6 -7.2(3)
C13 C14 C16 C17 0.5(3)
C15 C14 C16 C17 179.1(2)
C5 C7 C8 C2 2.2(3)
N1 C7 C8 C2 -174.23(19)
C7 C8 C2 C3 0.1(4)
C7 C8 C2 C1 177.1(2)
C14 C16 C17 C11 0.4(3)
C14 C16 C17 C9 -178.6(2)
O5 C9 C17 C16 0.5(4)
N1 C9 C17 C16 179.9(2)
O5 C9 C17 C11 -178.5(2)
N1 C9 C17 C11 0.9(2)
C16 C17 C11 C12 -0.5(3)
C9 C17 C11 C12 178.6(2)
C16 C17 C11 C10 178.59(19)
C9 C17 C11 C10 -2.3(2)
C16 C14 C13 C12 -1.2(3)
C15 C14 C13 C12 -179.9(2)
C7 C5 C4 C3 1.4(4)
C6 C5 C4 C3 -178.0(2)
C5 C4 C3 C2 0.9(4)
C8 C2 C3 C4 -1.6(4)
C1 C2 C3 C4 -178.7(2)
C12 C11 C10 O6 3.1(4)
C17 C11 C10 O6 -175.9(2)
C12 C11 C10 N1 -178.2(2)
C17 C11 C10 N1 2.8(2)
C13 C14 C15 O8 -8.5(3)
C16 C14 C15 O8 172.9(2)
C13 C14 C15 O7 171.5(2)
C16 C14 C15 O7 -7.2(3)
C4 C5 C6 O3 164.9(2)
C7 C5 C6 O3 -14.5(4)
C4 C5 C6 O4 -15.9(3)
C7 C5 C6 O4 164.8(2)
C8 C2 C1 O2 -170.6(3)
C3 C2 C1 O2 6.4(4)
C8 C2 C1 O1 8.8(4)
C3 C2 C1 O1 -174.2(2)
C17 C11 C12 C13 -0.2(3)
C10 C11 C12 C13 -179.1(2)
C14 C13 C12 C11 1.1(3)
C19 N4 C21 C22 -0.5(4)
C26 N3 C24 C29 0.3(4)
C30 N2 C32 C33 1.5(4)
C32 N2 C30 C35 -0.4(5)
C24 N3 C26 C27 0.0(5)
C18 C23 C22 C21 -0.7(4)
N4 C21 C22 C23 0.8(4)
N3 C24 C29 C28 -0.2(5)
C35 C34 C33 C32 -0.3(5)
N2 C32 C33 C34 -1.2(5)
C24 C29 C28 C27 -0.2(5)
C21 N4 C19 C18 0.2(4)
C33 C34 C35 C30 1.3(5)
N2 C30 C35 C34 -1.0(6)
C29 C28 C27 C26 0.5(6)
N3 C26 C27 C28 -0.4(6)
C22 C23 C18 C19 0.3(5)
N4 C19 C18 C23 -0.1(5)
O5 C9 N1 C10 -179.6(2)
C17 C9 N1 C10 1.0(2)
O5 C9 N1 C7 -1.9(3)
C17 C9 N1 C7 178.70(18)
O6 C10 N1 C9 176.4(2)
C11 C10 N1 C9 -2.3(2)
O6 C10 N1 C7 -1.3(3)
C11 C10 N1 C7 179.91(18)
C8 C7 N1 C9 -61.4(3)
C5 C7 N1 C9 122.1(2)
C8 C7 N1 C10 116.1(2)
C5 C7 N1 C10 -60.4(3)

loop_
_cod_related_entry_id
_cod_related_entry_database
_cod_related_entry_code
1 ChemSpider 30661376
